data_7200993
loop_
_publ_author_name
'Salorinne, Kirsi'
'Nissinen, Maija'

_publ_section_title
;
 Twisting of the resorcinarene core due to solvent effects upon
 crystallization
;
_journal_issue 8
_journal_name_full CrystEngComm
_journal_page_first 1572
_journal_paper_doi 10.1039/b902718a
_journal_volume 11
_journal_year 2009
_chemical_formula_sum 'C42 H51 N O8'
_chemical_formula_weight 697.84
_chemical_name_systematic
;
?
;
_space_group_IT_number 15
_symmetry_cell_setting monoclinic
_symmetry_space_group_name_Hall '-C 2yc'
_symmetry_space_group_name_H-M 'C 1 2/c 1'
_atom_sites_solution_hydrogens geom
_atom_sites_solution_primary direct
_atom_sites_solution_secondary difmap
_audit_creation_method SHELXL-97
_cell_angle_alpha 90.00
_cell_angle_beta 102.1850(10)
_cell_angle_gamma 90.00
_cell_formula_units_Z 4
_cell_length_a 20.7573(5)
_cell_length_b 8.92140(10)
_cell_length_c 19.7132(5)
_cell_measurement_temperature 173(2)
_cell_volume 3568.33(13)
_computing_structure_refinement 'SHELXL-97 (Sheldrick, 1997)'
_diffrn_ambient_temperature 173(2)
_diffrn_measured_fraction_theta_full 0.912
_diffrn_measured_fraction_theta_max 0.912
_diffrn_radiation_monochromator graphite
_diffrn_radiation_source 'fine-focus sealed tube'
_diffrn_radiation_type CuK\a
_diffrn_radiation_wavelength 1.54184
_diffrn_reflns_av_R_equivalents 0.1006
_diffrn_reflns_av_sigmaI/netI 0.0602
_diffrn_reflns_limit_h_max 24
_diffrn_reflns_limit_h_min -23
_diffrn_reflns_limit_k_max 7
_diffrn_reflns_limit_k_min -10
_diffrn_reflns_limit_l_max 22
_diffrn_reflns_limit_l_min -22
_diffrn_reflns_number 3983
_diffrn_reflns_theta_full 66.64
_diffrn_reflns_theta_max 66.64
_diffrn_reflns_theta_min 4.36
_exptl_absorpt_coefficient_mu 0.719
_exptl_absorpt_correction_T_max 0.8695
_exptl_absorpt_correction_T_min 0.8407
_exptl_absorpt_correction_type empirical
_exptl_absorpt_process_details 'Denzo (Otwinowski, Borek, Majewski & Minor, 2003)'
_exptl_crystal_colour colorless
_exptl_crystal_density_diffrn 1.299
_exptl_crystal_density_method 'not measured'
_exptl_crystal_description block
_exptl_crystal_F_000 1496
_exptl_crystal_size_max 0.25
_exptl_crystal_size_mid 0.20
_exptl_crystal_size_min 0.20
_refine_diff_density_max 0.305
_refine_diff_density_min -0.332
_refine_diff_density_rms 0.078
_refine_ls_extinction_coef 0.0026(3)
_refine_ls_extinction_expression Fc^*^=kFc[1+0.001xFc^2^\l^3^/sin(2\q)]^-1/4^
_refine_ls_extinction_method SHELXL
_refine_ls_goodness_of_fit_ref 1.045
_refine_ls_hydrogen_treatment mixed
_refine_ls_matrix_type full
_refine_ls_number_parameters 242
_refine_ls_number_reflns 2889
_refine_ls_number_restraints 0
_refine_ls_restrained_S_all 1.045
_refine_ls_R_factor_all 0.0687
_refine_ls_R_factor_gt 0.0628
_refine_ls_shift/su_max 0.000
_refine_ls_shift/su_mean 0.000
_refine_ls_structure_factor_coef Fsqd
_refine_ls_weighting_details 'calc w=1/[\s^2^(Fo^2^)+(0.1204P)^2^+2.7823P] where P=(Fo^2^+2Fc^2^)/3'
_refine_ls_weighting_scheme calc
_refine_ls_wR_factor_gt 0.1740
_refine_ls_wR_factor_ref 0.1823
_reflns_number_gt 2540
_reflns_number_total 2889
_reflns_threshold_expression >2sigma(I)
_cod_data_source_file b902718a.txt
_cod_data_source_block III
_cod_depositor_comments
;
The following automatic conversions were performed:
'_symmetry_cell_setting' value 'Monoclinic' changed to 'monoclinic'
according to '/home/saulius/struct/CIF-dictionaries/cif_core.dic'
dictionary named 'cif_core.dic' version 2.4.1 from 2010-06-29.

Automatic conversion script
Id: cif_fix_enum 1527 2010-12-29 10:47:43Z saulius 
;
_cod_original_sg_symbol_H-M C2/c
_cod_database_code 7200993

loop_
_symmetry_equiv_pos_as_xyz
'x, y, z'
'-x, y, -z+1/2'
'x+1/2, y+1/2, z'
'-x+1/2, y+1/2, -z+1/2'
'-x, -y, -z'
'x, -y, z-1/2'
'-x+1/2, -y+1/2, -z'
'x+1/2, -y+1/2, z-1/2'

loop_
_atom_site_label
_atom_site_type_symbol
_atom_site_fract_x
_atom_site_fract_y
_atom_site_fract_z
_atom_site_U_iso_or_equiv
_atom_site_adp_type
_atom_site_occupancy
_atom_site_symmetry_multiplicity
_atom_site_calc_flag
_atom_site_refinement_flags
_atom_site_disorder_assembly
_atom_site_disorder_group
C1 C -0.02184(10) 0.7975(2) 0.41239(11) 0.0269(5) Uani 1 1 d . . .
C2 C 0.03474(10) 0.8127(2) 0.38478(11) 0.0266(5) Uani 1 1 d . . .
H2 H 0.0302 0.8587 0.3406 0.032 Uiso 1 1 calc R . .
C3 C 0.09709(10) 0.7644(2) 0.41822(11) 0.0264(5) Uani 1 1 d . . .
C4 C 0.10245(10) 0.6962(2) 0.48326(11) 0.0279(5) Uani 1 1 d . . .
C5 C 0.04739(11) 0.6756(2) 0.51199(11) 0.0285(5) Uani 1 1 d . . .
H5 H 0.0516 0.6273 0.5557 0.034 Uiso 1 1 calc R . .
C6 C -0.01378(11) 0.7258(2) 0.47664(11) 0.0279(5) Uani 1 1 d . . .
C7 C 0.15804(10) 0.7960(2) 0.38845(11) 0.0266(5) Uani 1 1 d . . .
H7 H 0.1958 0.7418 0.4183 0.032 Uiso 1 1 calc R . .
C8 C 0.15145(10) 0.7371(2) 0.31482(11) 0.0257(5) Uani 1 1 d . . .
C9 C 0.12383(10) 0.8204(2) 0.25650(11) 0.0261(5) Uani 1 1 d . . .
H9 H 0.1068 0.9166 0.2635 0.031 Uiso 1 1 calc R . .
C10 C 0.11937(10) 0.7722(2) 0.18791(11) 0.0249(5) Uani 1 1 d . . .
C11 C 0.14617(10) 0.6308(2) 0.17993(11) 0.0268(5) Uani 1 1 d . . .
C12 C 0.17330(10) 0.5423(2) 0.23640(11) 0.0282(5) Uani 1 1 d . . .
H12 H 0.1909 0.4466 0.2294 0.034 Uiso 1 1 calc R . .
C13 C 0.17485(10) 0.5931(2) 0.30321(11) 0.0273(5) Uani 1 1 d . . .
C14 C 0.08790(10) 0.8642(2) 0.12454(11) 0.0269(5) Uani 1 1 d . . .
H14 H 0.1181 0.8578 0.0913 0.032 Uiso 1 1 calc R . .
C29 C 0.17449(11) 0.9653(2) 0.39425(11) 0.0300(5) Uani 1 1 d . . .
H29A H 0.2134 0.9847 0.3740 0.036 Uiso 1 1 calc R . .
H29B H 0.1370 1.0225 0.3670 0.036 Uiso 1 1 calc R . .
C30 C 0.18862(12) 1.0207(3) 0.46907(12) 0.0371(6) Uani 1 1 d . . .
H30A H 0.1490 1.0094 0.4882 0.056 Uiso 1 1 calc R . .
H30B H 0.2014 1.1265 0.4704 0.056 Uiso 1 1 calc R . .
H30C H 0.2246 0.9616 0.4968 0.056 Uiso 1 1 calc R . .
C31 C 0.07935(11) 1.0320(2) 0.13879(12) 0.0318(5) Uani 1 1 d . . .
H31A H 0.0533 1.0789 0.0962 0.038 Uiso 1 1 calc R . .
H31B H 0.0537 1.0418 0.1756 0.038 Uiso 1 1 calc R . .
C32 C 0.14368(12) 1.1180(2) 0.16099(13) 0.0392(6) Uani 1 1 d . . .
H32A H 0.1690 1.0757 0.2044 0.059 Uiso 1 1 calc R . .
H32B H 0.1341 1.2237 0.1681 0.059 Uiso 1 1 calc R . .
H32C H 0.1694 1.1098 0.1248 0.059 Uiso 1 1 calc R . .
C37 C -0.06529(12) 0.6651(3) 0.57238(12) 0.0374(6) Uani 1 1 d . . .
H37A H -0.0430 0.5680 0.5810 0.056 Uiso 1 1 calc R . .
H37B H -0.1093 0.6579 0.5828 0.056 Uiso 1 1 calc R . .
H37C H -0.0396 0.7415 0.6021 0.056 Uiso 1 1 calc R . .
C38 C 0.22028(13) 0.3602(2) 0.35076(13) 0.0383(6) Uani 1 1 d . . .
H38A H 0.1837 0.3035 0.3228 0.058 Uiso 1 1 calc R . .
H38B H 0.2350 0.3108 0.3958 0.058 Uiso 1 1 calc R . .
H38C H 0.2569 0.3644 0.3265 0.058 Uiso 1 1 calc R . .
O4 O 0.16374(7) 0.65131(18) 0.51805(8) 0.0349(4) Uani 1 1 d . . .
H4 H 0.1592(14) 0.611(3) 0.5565(16) 0.042 Uiso 1 1 d . . .
O6 O -0.07109(7) 0.70558(17) 0.50136(8) 0.0335(4) Uani 1 1 d . . .
O11 O 0.14800(8) 0.57194(18) 0.11547(8) 0.0350(4) Uani 1 1 d . . .
H11 H 0.1266(14) 0.628(3) 0.0829(16) 0.042 Uiso 1 1 d . . .
O13 O 0.19884(8) 0.50869(16) 0.36134(8) 0.0334(4) Uani 1 1 d . . .
C40A C 0.0000 0.3619(11) 0.2500 0.037(3) Uiso 0.50 2 d SP A 1
N40A N 0.0000 0.2301(9) 0.2500 0.061(2) Uiso 0.50 2 d SP A 1
C40B C -0.0221(8) 0.3554(17) 0.2434(6) 0.047(3) Uiso 0.25 1 d P . 2
N40B N -0.0342(5) 0.2359(10) 0.2376(4) 0.0401(18) Uiso 0.25 1 d P . 2
C41 C 0.0000 0.5182(4) 0.2500 0.0481(9) Uiso 1 2 d S . .
H41A H 0.0273 0.5548 0.2936 0.072 Uiso 0.50 1 calc PR A 1
H41B H -0.0452 0.5548 0.2455 0.072 Uiso 0.50 1 calc PR A 1
H41C H 0.0180 0.5548 0.2109 0.072 Uiso 0.50 1 calc PR A 1

loop_
_atom_site_aniso_label
_atom_site_aniso_U_11
_atom_site_aniso_U_22
_atom_site_aniso_U_33
_atom_site_aniso_U_23
_atom_site_aniso_U_13
_atom_site_aniso_U_12
C1 0.0300(12) 0.0247(10) 0.0252(11) -0.0019(8) 0.0038(9) -0.0006(8)
C2 0.0314(12) 0.0259(10) 0.0217(11) -0.0003(8) 0.0034(9) 0.0006(8)
C3 0.0323(12) 0.0232(9) 0.0237(11) -0.0026(8) 0.0054(9) -0.0004(8)
C4 0.0285(12) 0.0257(10) 0.0280(12) 0.0005(8) 0.0025(9) 0.0010(8)
C5 0.0343(13) 0.0287(10) 0.0216(11) 0.0028(8) 0.0038(9) -0.0003(8)
C6 0.0324(12) 0.0263(10) 0.0259(12) -0.0017(8) 0.0083(9) -0.0024(8)
C7 0.0280(12) 0.0261(10) 0.0255(12) 0.0005(8) 0.0053(9) 0.0016(8)
C8 0.0249(11) 0.0266(10) 0.0261(11) -0.0006(8) 0.0066(8) -0.0017(8)
C9 0.0258(11) 0.0236(10) 0.0289(12) -0.0010(8) 0.0056(9) 0.0001(7)
C10 0.0252(11) 0.0262(10) 0.0243(11) -0.0006(8) 0.0074(8) -0.0039(8)
C11 0.0276(11) 0.0279(10) 0.0258(12) -0.0025(8) 0.0076(9) -0.0037(8)
C12 0.0298(11) 0.0246(10) 0.0303(12) -0.0043(9) 0.0069(9) 0.0012(8)
C13 0.0264(11) 0.0266(10) 0.0281(12) 0.0019(9) 0.0040(9) -0.0018(8)
C14 0.0283(12) 0.0275(10) 0.0254(12) -0.0001(8) 0.0067(9) -0.0023(8)
C29 0.0345(12) 0.0286(10) 0.0272(12) -0.0013(9) 0.0069(9) -0.0018(9)
C30 0.0449(14) 0.0344(11) 0.0307(13) -0.0056(9) 0.0048(10) -0.0010(10)
C31 0.0365(12) 0.0266(10) 0.0300(12) 0.0015(9) 0.0022(10) -0.0017(9)
C32 0.0448(14) 0.0289(11) 0.0426(15) 0.0019(10) 0.0062(11) -0.0057(9)
C37 0.0405(14) 0.0465(13) 0.0274(13) 0.0016(10) 0.0122(10) -0.0013(10)
C38 0.0469(14) 0.0286(11) 0.0394(14) 0.0053(9) 0.0089(11) 0.0084(9)
O4 0.0320(9) 0.0429(9) 0.0288(9) 0.0110(7) 0.0041(7) 0.0046(7)
O6 0.0319(9) 0.0426(9) 0.0272(9) 0.0052(6) 0.0088(7) 0.0011(6)
O11 0.0451(10) 0.0335(8) 0.0252(9) -0.0048(7) 0.0050(7) 0.0069(7)
O13 0.0414(10) 0.0262(8) 0.0318(9) 0.0037(6) 0.0057(7) 0.0059(6)

loop_
_atom_type_symbol
_atom_type_description
_atom_type_scat_dispersion_real
_atom_type_scat_dispersion_imag
_atom_type_scat_source
C C 0.0181 0.0091 'International Tables Vol C Tables 4.2.6.8 and 6.1.1.4'
H H 0.0000 0.0000 'International Tables Vol C Tables 4.2.6.8 and 6.1.1.4'
N N 0.0311 0.0180 'International Tables Vol C Tables 4.2.6.8 and 6.1.1.4'
O O 0.0492 0.0322 'International Tables Vol C Tables 4.2.6.8 and 6.1.1.4'

loop_
_geom_angle_atom_site_label_1
_geom_angle_atom_site_label_2
_geom_angle_atom_site_label_3
_geom_angle
_geom_angle_site_symmetry_1
_geom_angle_site_symmetry_3
_geom_angle_publ_flag
C6 C1 C2 116.52(19) . . ?
C6 C1 C14 122.22(19) . 2 ?
C2 C1 C14 121.18(18) . 2 ?
C3 C2 C1 123.94(19) . . ?
C2 C3 C4 117.00(19) . . ?
C2 C3 C7 121.57(18) . . ?
C4 C3 C7 121.23(19) . . ?
O4 C4 C5 120.87(19) . . ?
O4 C4 C3 118.04(18) . . ?
C5 C4 C3 121.1(2) . . ?
C6 C5 C4 119.76(19) . . ?
C5 C6 O6 122.85(19) . . ?
C5 C6 C1 121.7(2) . . ?
O6 C6 C1 115.46(19) . . ?
C8 C7 C3 112.78(17) . . ?
C8 C7 C29 112.42(17) . . ?
C3 C7 C29 109.81(16) . . ?
C9 C8 C13 116.74(19) . . ?
C9 C8 C7 122.92(18) . . ?
C13 C8 C7 120.32(18) . . ?
C8 C9 C10 124.48(18) . . ?
C11 C10 C9 115.93(19) . . ?
C11 C10 C14 120.37(18) . . ?
C9 C10 C14 123.71(17) . . ?
O11 C11 C12 115.91(18) . . ?
O11 C11 C10 122.27(19) . . ?
C12 C11 C10 121.82(19) . . ?
C11 C12 C13 120.11(19) . . ?
O13 C13 C12 123.03(18) . . ?
O13 C13 C8 116.15(18) . . ?
C12 C13 C8 120.82(19) . . ?
C10 C14 C1 111.50(16) . 2 ?
C10 C14 C31 114.89(17) . . ?
C1 C14 C31 109.79(17) 2 . ?
C30 C29 C7 112.47(18) . . ?
C32 C31 C14 114.47(19) . . ?
C6 O6 C37 118.43(17) . . ?
C13 O13 C38 117.15(17) . . ?
N40A C40A C41 180.000(2) . . ?
C40B C40B N40B 103.1(10) 2 . ?
C40B C40B C41 72.8(6) 2 . ?
N40B C40B C41 175.4(15) . . ?
N40B C40B N40B 60.4(11) . 2 ?
C41 C40B N40B 115.7(10) . 2 ?
C40B N40B N40B 76.8(10) . 2 ?

loop_
_geom_bond_atom_site_label_1
_geom_bond_atom_site_label_2
_geom_bond_distance
_geom_bond_site_symmetry_2
_geom_bond_publ_flag
C1 C6 1.397(3) . ?
C1 C2 1.401(3) . ?
C1 C14 1.531(3) 2 ?
C2 C3 1.391(3) . ?
C3 C4 1.402(3) . ?
C3 C7 1.529(3) . ?
C4 O4 1.372(3) . ?
C4 C5 1.391(3) . ?
C5 C6 1.387(3) . ?
C6 O6 1.389(3) . ?
C7 C8 1.522(3) . ?
C7 C29 1.548(3) . ?
C8 C9 1.387(3) . ?
C8 C13 1.409(3) . ?
C9 C10 1.403(3) . ?
C10 C11 1.401(3) . ?
C10 C14 1.522(3) . ?
C11 O11 1.383(3) . ?
C11 C12 1.384(3) . ?
C12 C13 1.387(3) . ?
C13 O13 1.374(3) . ?
C14 C1 1.531(3) 2 ?
C14 C31 1.540(3) . ?
C29 C30 1.524(3) . ?
C31 C32 1.522(3) . ?
C37 O6 1.426(3) . ?
C38 O13 1.427(3) . ?
C40A N40A 1.176(13) . ?
C40A C41 1.394(11) . ?
C40B C40B 0.90(3) 2 ?
C40B N40B 1.096(17) . ?
C40B C41 1.520(16) . ?
C40B N40B 1.567(18) 2 ?
N40B N40B 1.399(19) 2 ?
N40B C40B 1.567(18) 2 ?
C41 C40B 1.520(16) 2 ?

loop_
_geom_hbond_atom_site_label_D
_geom_hbond_atom_site_label_H
_geom_hbond_atom_site_label_A
_geom_hbond_distance_DH
_geom_hbond_distance_HA
_geom_hbond_distance_DA
_geom_hbond_angle_DHA
_geom_hbond_site_symmetry_A
O4 H4 O11 0.86(3) 2.04(3) 2.833(2) 152(3) 6_566
O11 H11 O6 0.86(3) 1.94(3) 2.779(2) 165(3) 2

loop_
_geom_torsion_atom_site_label_1
_geom_torsion_atom_site_label_2
_geom_torsion_atom_site_label_3
_geom_torsion_atom_site_label_4
_geom_torsion
_geom_torsion_site_symmetry_1
_geom_torsion_site_symmetry_2
_geom_torsion_site_symmetry_3
_geom_torsion_site_symmetry_4
_geom_torsion_publ_flag
C6 C1 C2 C3 -1.6(3) . . . . ?
C14 C1 C2 C3 175.09(18) 2 . . . ?
C1 C2 C3 C4 0.3(3) . . . . ?
C1 C2 C3 C7 -174.67(18) . . . . ?
C2 C3 C4 O4 -178.30(18) . . . . ?
C7 C3 C4 O4 -3.3(3) . . . . ?
C2 C3 C4 C5 1.2(3) . . . . ?
C7 C3 C4 C5 176.20(18) . . . . ?
O4 C4 C5 C6 178.19(19) . . . . ?
C3 C4 C5 C6 -1.3(3) . . . . ?
C4 C5 C6 O6 178.28(18) . . . . ?
C4 C5 C6 C1 -0.1(3) . . . . ?
C2 C1 C6 C5 1.5(3) . . . . ?
C14 C1 C6 C5 -175.16(19) 2 . . . ?
C2 C1 C6 O6 -176.99(17) . . . . ?
C14 C1 C6 O6 6.3(3) 2 . . . ?
C2 C3 C7 C8 -56.4(2) . . . . ?
C4 C3 C7 C8 128.9(2) . . . . ?
C2 C3 C7 C29 69.9(2) . . . . ?
C4 C3 C7 C29 -104.9(2) . . . . ?
C3 C7 C8 C9 88.2(2) . . . . ?
C29 C7 C8 C9 -36.6(3) . . . . ?
C3 C7 C8 C13 -92.9(2) . . . . ?
C29 C7 C8 C13 142.27(19) . . . . ?
C13 C8 C9 C10 -1.6(3) . . . . ?
C7 C8 C9 C10 177.30(19) . . . . ?
C8 C9 C10 C11 -1.1(3) . . . . ?
C8 C9 C10 C14 179.00(19) . . . . ?
C9 C10 C11 O11 -176.98(18) . . . . ?
C14 C10 C11 O11 2.9(3) . . . . ?
C9 C10 C11 C12 2.1(3) . . . . ?
C14 C10 C11 C12 -177.97(18) . . . . ?
O11 C11 C12 C13 178.81(18) . . . . ?
C10 C11 C12 C13 -0.4(3) . . . . ?
C11 C12 C13 O13 177.55(18) . . . . ?
C11 C12 C13 C8 -2.6(3) . . . . ?
C9 C8 C13 O13 -176.65(17) . . . . ?
C7 C8 C13 O13 4.4(3) . . . . ?
C9 C8 C13 C12 3.5(3) . . . . ?
C7 C8 C13 C12 -175.47(19) . . . . ?
C11 C10 C14 C1 71.7(2) . . . 2 ?
C9 C10 C14 C1 -108.4(2) . . . 2 ?
C11 C10 C14 C31 -162.56(19) . . . . ?
C9 C10 C14 C31 17.3(3) . . . . ?
C8 C7 C29 C30 -173.63(18) . . . . ?
C3 C7 C29 C30 59.9(2) . . . . ?
C10 C14 C31 C32 65.9(2) . . . . ?
C1 C14 C31 C32 -167.48(18) 2 . . . ?
C5 C6 O6 C37 15.5(3) . . . . ?
C1 C6 O6 C37 -166.02(18) . . . . ?
C12 C13 O13 C38 -2.7(3) . . . . ?
C8 C13 O13 C38 177.48(18) . . . . ?
C40B C40B N40B N40B 3.6(17) 2 . . 2 ?
N40B C40B N40B C40B -3.6(17) 2 . . 2 ?
C40B C40B C41 C40A 0.000(3) 2 . . . ?
N40B C40B C41 C40A 1.7(8) 2 . . . ?
N40B C40B C41 C40B 1.7(8) 2 . . 2 ?
